data_4339265
loop_
_publ_author_name
'Zhang, Wen-Hua'
'Song, Ying-Lin'
'Ren, Zhi-Gang'
'Li, Hong-Xi'
'Li, Ling-Ling'
'Zhang, Yong'
'Lang, Jian-Ping'

_publ_section_title
;
 Construction of [(eta5-C5Me5)MoS3Cu3]-based supramolecular assemblies
 from the [(eta5-C5Me5)MoS3(CuNCS)3]- cluster anion and multitopic ligands
 with different symmetries.
;
_journal_issue 16
_journal_name_full 'Inorganic chemistry'
_journal_page_first 6647
_journal_page_last 6660
_journal_paper_doi 10.1021/ic700762x
_journal_volume 46
_journal_year 2007
_chemical_formula_moiety 'C60 H66 Cu6 Mo2 N10 S10, 3(C6 H5 N)'
_chemical_formula_sum 'C78 H81 Cu6 Mo2 N13 S10'
_chemical_formula_weight 2094.28
_chemical_name_systematic
; 
 ? 
;
_space_group_IT_number 2
_symmetry_cell_setting triclinic
_symmetry_space_group_name_Hall '-P 1'
_symmetry_space_group_name_H-M 'P -1'
_atom_sites_solution_hydrogens geom
_atom_sites_solution_primary direct
_atom_sites_solution_secondary difmap
_audit_creation_method SHELXL-97
_cell_angle_alpha 83.401(6)
_cell_angle_beta 88.734(7)
_cell_angle_gamma 80.383(7)
_cell_formula_units_Z 2
_cell_length_a 10.6942(11)
_cell_length_b 11.0809(11)
_cell_length_c 36.563(4)
_cell_measurement_reflns_used 10571
_cell_measurement_temperature 153(2)
_cell_measurement_theta_max 25.3
_cell_measurement_theta_min 3.0
_cell_volume 4243.6(8)
_computing_structure_refinement 'SHELXL-97 (Sheldrick, 1997)'
_computing_structure_solution 'SHELXS-97 (Sheldrick, 1990)'
_diffrn_ambient_temperature 153(2)
_diffrn_measured_fraction_theta_full 0.961
_diffrn_measured_fraction_theta_max 0.961
_diffrn_measurement_device_type 'Rigaku Mercury'
_diffrn_measurement_method \w
_diffrn_radiation_monochromator graphite
_diffrn_radiation_source 'fine-focus sealed tube'
_diffrn_radiation_type MoK\a
_diffrn_radiation_wavelength 0.71070
_diffrn_reflns_av_R_equivalents 0.0730
_diffrn_reflns_av_sigmaI/netI 0.0959
_diffrn_reflns_limit_h_max 12
_diffrn_reflns_limit_h_min -11
_diffrn_reflns_limit_k_max 12
_diffrn_reflns_limit_k_min -12
_diffrn_reflns_limit_l_max 41
_diffrn_reflns_limit_l_min -41
_diffrn_reflns_number 33711
_diffrn_reflns_theta_full 24.00
_diffrn_reflns_theta_max 24.00
_diffrn_reflns_theta_min 3.04
_diffrn_standards_decay_% 0
_diffrn_standards_interval_count 0
_diffrn_standards_interval_time 0
_diffrn_standards_number 0
_exptl_absorpt_coefficient_mu 2.055
_exptl_absorpt_correction_T_max 0.8209
_exptl_absorpt_correction_T_min 0.5776
_exptl_absorpt_correction_type multi-scan
_exptl_absorpt_process_details 'Jacobson R. (1998) Private communication.'
_exptl_crystal_colour black
_exptl_crystal_density_diffrn 1.639
_exptl_crystal_density_method 'not measured'
_exptl_crystal_description block
_exptl_crystal_F_000 2116
_exptl_crystal_size_max 0.30
_exptl_crystal_size_mid 0.20
_exptl_crystal_size_min 0.10
_refine_diff_density_max 1.482
_refine_diff_density_min -0.770
_refine_diff_density_rms 0.137
_refine_ls_extinction_method none
_refine_ls_goodness_of_fit_ref 1.136
_refine_ls_hydrogen_treatment constr
_refine_ls_matrix_type full
_refine_ls_number_parameters 919
_refine_ls_number_reflns 12801
_refine_ls_number_restraints 10
_refine_ls_restrained_S_all 1.136
_refine_ls_R_factor_all 0.1272
_refine_ls_R_factor_gt 0.0898
_refine_ls_shift/su_max 0.000
_refine_ls_shift/su_mean 0.000
_refine_ls_structure_factor_coef Fsqd
_refine_ls_weighting_details 'calc w=1/[\s^2^(Fo^2^)+(0.0688P)^2^+25.3688P] where P=(Fo^2^+2Fc^2^)/3'
_refine_ls_weighting_scheme calc
_refine_ls_wR_factor_gt 0.1866
_refine_ls_wR_factor_ref 0.2087
_reflns_number_gt 9133
_reflns_number_total 12801
_reflns_threshold_expression >2sigma(I)
_cod_data_source_file ic700762x-file007.cif
_cod_data_source_block t
_cod_database_code 4339265

loop_
_symmetry_equiv_pos_as_xyz
'x, y, z'
'-x, -y, -z'

loop_
_atom_site_label
_atom_site_type_symbol
_atom_site_fract_x
_atom_site_fract_y
_atom_site_fract_z
_atom_site_U_iso_or_equiv
_atom_site_adp_type
_atom_site_occupancy
_atom_site_symmetry_multiplicity
_atom_site_calc_flag
_atom_site_refinement_flags
_atom_site_disorder_assembly
_atom_site_disorder_group
Mo1 Mo -0.44431(8) 1.17063(8) 0.36227(2) 0.0280(2) Uani 1 1 d . B .
Mo2 Mo 0.94386(8) 0.87372(8) 0.12341(2) 0.0277(2) Uani 1 1 d . A .
Cu1 Cu -0.19437(11) 1.16384(12) 0.37134(4) 0.0324(3) Uani 1 1 d . . .
Cu2 Cu -0.45919(12) 1.39532(12) 0.38523(4) 0.0326(3) Uani 1 1 d . . .
Cu3 Cu -0.42683(13) 1.08474(13) 0.43432(4) 0.0401(4) Uani 1 1 d . . .
Cu4 Cu 0.90677(15) 0.91344(14) 0.05170(4) 0.0474(4) Uani 1 1 d . . .
Cu5 Cu 0.97804(13) 0.64301(12) 0.10363(4) 0.0346(3) Uani 1 1 d . . .
Cu6 Cu 0.69665(12) 0.86247(12) 0.11843(4) 0.0328(3) Uani 1 1 d . . .
S1 S -0.3014(3) 1.0107(2) 0.38927(8) 0.0347(6) Uani 1 1 d . . .
S2 S -0.3288(2) 1.3190(2) 0.34162(7) 0.0288(6) Uani 1 1 d . . .
S3 S -0.5665(2) 1.2474(3) 0.40881(8) 0.0357(7) Uani 1 1 d . . .
S4 S -0.2967(3) 1.1000(3) 0.48361(9) 0.0511(8) Uani 1 1 d . . .
S5 S -0.6763(3) 1.6734(3) 0.28937(9) 0.0579(9) Uani 1 1 d . . .
S6 S 0.7895(3) 1.0170(2) 0.09233(8) 0.0359(7) Uani 1 1 d . A .
S7 S 1.0755(3) 0.7962(3) 0.07909(8) 0.0370(7) Uani 1 1 d . A .
S8 S 0.8435(2) 0.7162(2) 0.14675(7) 0.0309(6) Uani 1 1 d . A .
S9 S 1.1580(5) 0.3245(4) 0.19063(14) 0.0977(16) Uani 1 1 d . A .
S10 S 0.6981(8) 0.8157(9) -0.0501(2) 0.0705(17) Uani 0.492(10) 1 d P A 1
S10A S 0.9231(8) 0.9382(8) -0.0088(2) 0.0705(17) Uani 0.51 1 d P . 2
N1 N -0.0814(8) 1.2199(8) 0.4082(3) 0.035(2) Uani 1 1 d . . .
N2 N 0.4020(9) 1.5094(8) 0.5762(2) 0.036(2) Uani 1 1 d . . .
N3 N -0.4593(10) 1.0365(9) 0.5418(3) 0.050(3) Uani 1 1 d . . .
N4 N -0.5688(9) 1.5409(9) 0.3539(3) 0.044(2) Uani 1 1 d . . .
N5 N -0.0669(7) 1.1071(8) 0.3304(2) 0.031(2) Uani 1 1 d . . .
N6 N 0.5797(8) 0.9227(8) 0.1623(2) 0.032(2) Uani 1 1 d . A .
N7 N 0.5693(8) 0.8119(8) 0.0867(3) 0.036(2) Uani 1 1 d . A .
N8 N 0.0915(9) 0.4382(9) -0.0640(3) 0.044(2) Uani 1 1 d . . .
N9 N 1.0989(12) 0.4962(9) 0.1295(3) 0.065(4) Uani 1 1 d . A .
N10 N 0.833(2) 0.899(2) 0.0041(6) 0.0705(17) Uani 0.492(10) 1 d P A 1
N10A N 0.689(2) 0.865(3) -0.0326(7) 0.0705(17) Uani 0.51 1 d PD A 2
N11 N 0.1009(17) 0.4947(16) 0.2625(5) 0.130(6) Uani 1 1 d . . .
N12 N 1.315(2) 0.6792(15) 0.4297(5) 0.151(8) Uani 1 1 d D . .
C1 C -0.3923(11) 1.0609(11) 0.5175(4) 0.042(3) Uani 1 1 d . . .
C2 C -0.6110(10) 1.5972(11) 0.3267(4) 0.039(3) Uani 1 1 d . . .
C3 C -0.0934(13) 1.3412(12) 0.4114(4) 0.063(4) Uani 1 1 d . . .
H3 H -0.1498 1.3977 0.3954 0.076 Uiso 1 1 calc R . .
C4 C -0.0260(13) 1.3862(11) 0.4372(4) 0.060(4) Uani 1 1 d . . .
H4 H -0.0417 1.4720 0.4394 0.072 Uiso 1 1 calc R . .
C5 C 0.0615(11) 1.3119(11) 0.4596(3) 0.045(3) Uani 1 1 d . . .
C6 C 0.0745(14) 1.1879(12) 0.4550(5) 0.076(5) Uani 1 1 d . . .
H6 H 0.1341 1.1295 0.4694 0.091 Uiso 1 1 calc R . .
C7 C 0.0004(14) 1.1492(11) 0.4294(4) 0.064(4) Uani 1 1 d . . .
H7 H 0.0113 1.0633 0.4274 0.077 Uiso 1 1 calc R . .
C8 C 0.1292(11) 1.3635(11) 0.4879(3) 0.047(3) Uani 1 1 d . . .
H8A H 0.0801 1.3574 0.5111 0.057 Uiso 1 1 calc R . .
H8B H 0.1270 1.4523 0.4798 0.057 Uiso 1 1 calc R . .
C9 C 0.2654(12) 1.3067(14) 0.4965(4) 0.059(4) Uani 1 1 d . . .
H9A H 0.2696 1.2190 0.5062 0.071 Uiso 1 1 calc R . .
H9B H 0.3166 1.3107 0.4736 0.071 Uiso 1 1 calc R . .
C10 C 0.3191(10) 1.3731(11) 0.5243(4) 0.044(3) Uani 1 1 d . . .
C11 C 0.3363(13) 1.4924(13) 0.5157(3) 0.056(4) Uani 1 1 d . . .
H11 H 0.3188 1.5319 0.4915 0.067 Uiso 1 1 calc R . .
C12 C 0.3792(12) 1.5571(11) 0.5422(3) 0.047(3) Uani 1 1 d . . .
H12 H 0.3923 1.6393 0.5352 0.057 Uiso 1 1 calc R . .
C13 C 0.3858(14) 1.3913(12) 0.5849(4) 0.062(4) Uani 1 1 d . . .
H13 H 0.4040 1.3542 0.6093 0.075 Uiso 1 1 calc R . .
C14 C 0.3444(15) 1.3215(11) 0.5603(4) 0.063(4) Uani 1 1 d . . .
H14 H 0.3333 1.2390 0.5679 0.076 Uiso 1 1 calc R . .
C15 C -0.6382(12) 1.1989(13) 0.3278(3) 0.052(3) Uani 1 1 d D . .
C16 C -0.5385(11) 1.2090(10) 0.3024(3) 0.038(3) Uani 1 1 d . B .
C17 C -0.4569(11) 1.0962(13) 0.3052(3) 0.049(3) Uani 1 1 d . . .
C18 C -0.5095(17) 1.0153(11) 0.3311(4) 0.066(5) Uani 1 1 d D B .
C19 C -0.6190(16) 1.0815(17) 0.3452(4) 0.073(5) Uani 1 1 d . B .
C21 C -0.5293(17) 1.3193(14) 0.2752(4) 0.086(6) Uani 1 1 d . . .
H21A H -0.4400 1.3218 0.2691 0.129 Uiso 1 1 calc R B .
H21B H -0.5662 1.3944 0.2859 0.129 Uiso 1 1 calc R . .
H21C H -0.5756 1.3137 0.2528 0.129 Uiso 1 1 calc R . .
C20 C -0.768(2) 1.270(4) 0.3400(11) 0.088(12) Uiso 0.48(3) 1 d PDU B 1
H20A H -0.8327 1.2678 0.3215 0.133 Uiso 0.48(3) 1 calc PR B 1
H20B H -0.7604 1.3553 0.3423 0.133 Uiso 0.48(3) 1 calc PR B 1
H20C H -0.7932 1.2302 0.3638 0.133 Uiso 0.48(3) 1 calc PR B 1
C22 C -0.338(3) 1.098(4) 0.2768(11) 0.071(10) Uiso 0.48(3) 1 d PU B 1
H22A H -0.3669 1.0962 0.2517 0.106 Uiso 0.48(3) 1 calc PR B 1
H22B H -0.2725 1.0266 0.2836 0.106 Uiso 0.48(3) 1 calc PR B 1
H22C H -0.3023 1.1739 0.2780 0.106 Uiso 0.48(3) 1 calc PR B 1
C23 C -0.430(3) 0.884(2) 0.3307(11) 0.086(12) Uiso 0.48(3) 1 d PDU B 1
H23A H -0.4003 0.8520 0.3557 0.129 Uiso 0.48(3) 1 calc PR B 1
H23B H -0.3568 0.8883 0.3143 0.129 Uiso 0.48(3) 1 calc PR B 1
H23C H -0.4828 0.8291 0.3220 0.129 Uiso 0.48(3) 1 calc PR B 1
C24 C -0.731(2) 1.057(2) 0.3747(6) 0.035(7) Uiso 0.48(3) 1 d PU B 1
H24A H -0.7476 1.1248 0.3901 0.053 Uiso 0.48(3) 1 calc PR B 1
H24B H -0.7045 0.9793 0.3902 0.053 Uiso 0.48(3) 1 calc PR B 1
H24C H -0.8085 1.0528 0.3614 0.053 Uiso 0.48(3) 1 calc PR B 1
C20A C -0.739(2) 1.3181(19) 0.3301(7) 0.037(6) Uiso 0.52(3) 1 d PDU B 2
H20D H -0.8158 1.3113 0.3168 0.056 Uiso 0.52(3) 1 calc PR B 2
H20E H -0.7043 1.3902 0.3190 0.056 Uiso 0.52(3) 1 calc PR B 2
H20F H -0.7606 1.3272 0.3560 0.056 Uiso 0.52(3) 1 calc PR B 2
C22A C -0.349(2) 1.041(3) 0.2854(8) 0.048(7) Uiso 0.52(3) 1 d PU B 2
H22D H -0.3778 1.0031 0.2648 0.072 Uiso 0.52(3) 1 calc PR B 2
H22E H -0.2966 0.9772 0.3020 0.072 Uiso 0.52(3) 1 calc PR B 2
H22F H -0.2987 1.1038 0.2759 0.072 Uiso 0.52(3) 1 calc PR B 2
C23A C -0.494(2) 0.8776(15) 0.3467(6) 0.037(7) Uiso 0.52(3) 1 d PDU B 2
H23D H -0.5133 0.8709 0.3731 0.055 Uiso 0.52(3) 1 calc PR B 2
H23E H -0.4066 0.8377 0.3428 0.055 Uiso 0.52(3) 1 calc PR B 2
H23F H -0.5524 0.8372 0.3340 0.055 Uiso 0.52(3) 1 calc PR B 2
C24A C -0.673(4) 0.984(4) 0.3719(11) 0.108(14) Uiso 0.52(3) 1 d PU B 2
H24D H -0.7121 1.0230 0.3931 0.162 Uiso 0.52(3) 1 calc PR B 2
H24E H -0.6048 0.9173 0.3803 0.162 Uiso 0.52(3) 1 calc PR B 2
H24F H -0.7376 0.9514 0.3592 0.162 Uiso 0.52(3) 1 calc PR B 2
C25 C -0.0464(11) 1.1859(10) 0.3006(3) 0.044(3) Uani 1 1 d . . .
H25 H -0.0893 1.2685 0.2995 0.052 Uiso 1 1 calc R . .
C26 C 0.0315(10) 1.1544(10) 0.2720(3) 0.040(3) Uani 1 1 d . . .
H26 H 0.0416 1.2141 0.2518 0.048 Uiso 1 1 calc R . .
C27 C 0.0951(9) 1.0368(10) 0.2725(3) 0.032(3) Uani 1 1 d . . .
C28 C 0.0751(11) 0.9517(10) 0.3019(3) 0.043(3) Uani 1 1 d . . .
H28 H 0.1155 0.8682 0.3029 0.052 Uiso 1 1 calc R . .
C29 C -0.0051(10) 0.9913(10) 0.3298(3) 0.036(3) Uani 1 1 d . . .
H29 H -0.0176 0.9325 0.3500 0.043 Uiso 1 1 calc R . .
C30 C 0.1862(9) 1.0005(10) 0.2417(3) 0.031(2) Uani 1 1 d . . .
H30A H 0.1525 1.0447 0.2180 0.037 Uiso 1 1 calc R . .
H30B H 0.1934 0.9110 0.2402 0.037 Uiso 1 1 calc R . .
C31 C 0.3181(11) 1.0316(11) 0.2484(3) 0.043(3) Uani 1 1 d . . .
H31A H 0.3109 1.1213 0.2496 0.052 Uiso 1 1 calc R . .
H31B H 0.3509 0.9887 0.2724 0.052 Uiso 1 1 calc R . .
C32 C 0.4115(9) 0.9933(11) 0.2179(3) 0.035(3) Uani 1 1 d . . .
C33 C 0.4378(11) 1.0770(11) 0.1892(3) 0.042(3) Uani 1 1 d . A .
H33 H 0.3992 1.1610 0.1881 0.051 Uiso 1 1 calc R . .
C34 C 0.5201(10) 1.0380(10) 0.1622(3) 0.038(3) Uani 1 1 d . . .
H34 H 0.5356 1.0966 0.1423 0.046 Uiso 1 1 calc R A .
C35 C 0.5571(11) 0.8434(11) 0.1909(3) 0.045(3) Uani 1 1 d . . .
H35 H 0.6008 0.7611 0.1920 0.054 Uiso 1 1 calc R A .
C36 C 0.4736(10) 0.8741(10) 0.2191(3) 0.042(3) Uani 1 1 d . A .
H36 H 0.4595 0.8140 0.2388 0.050 Uiso 1 1 calc R . .
C37 C 1.1174(11) 0.4263(12) 0.1553(4) 0.050(3) Uani 1 1 d . . .
C38 C 0.7817(15) 0.8818(15) -0.0194(4) 0.0705(17) Uani 1 1 d D . .
C39 C 0.5269(11) 0.7073(12) 0.0945(4) 0.056(4) Uani 1 1 d . . .
H39 H 0.5549 0.6568 0.1165 0.067 Uiso 1 1 calc R A .
C40 C 0.4419(14) 0.6665(13) 0.0718(5) 0.073(5) Uani 1 1 d . A .
H40 H 0.4090 0.5931 0.0794 0.088 Uiso 1 1 calc R . .
C41 C 0.4067(13) 0.7328(13) 0.0387(4) 0.057(4) Uani 1 1 d . . .
C42 C 0.4460(11) 0.8420(13) 0.0311(4) 0.055(3) Uani 1 1 d . A .
H42 H 0.4178 0.8939 0.0094 0.065 Uiso 1 1 calc R . .
C43 C 0.5281(11) 0.8794(12) 0.0551(3) 0.049(3) Uani 1 1 d . . .
H43 H 0.5562 0.9561 0.0487 0.059 Uiso 1 1 calc R A .
C44 C 0.3233(16) 0.6881(14) 0.0111(5) 0.084(5) Uani 1 1 d . A .
H44A H 0.2552 0.7572 0.0027 0.101 Uiso 1 1 calc R . .
H44B H 0.3758 0.6672 -0.0106 0.101 Uiso 1 1 calc R . .
C45 C 0.2649(16) 0.5825(19) 0.0248(5) 0.099(7) Uani 1 1 d . . .
H45A H 0.2018 0.6053 0.0441 0.119 Uiso 1 1 calc R A .
H45B H 0.3304 0.5150 0.0359 0.119 Uiso 1 1 calc R . .
C46 C 0.1992(13) 0.5386(19) -0.0073(5) 0.091(7) Uani 1 1 d . A .
C47 C 0.2495(14) 0.4273(16) -0.0170(4) 0.073(5) Uani 1 1 d . . .
H47 H 0.3230 0.3817 -0.0049 0.088 Uiso 1 1 calc R A .
C48 C 0.1940(11) 0.3788(14) -0.0449(4) 0.059(4) Uani 1 1 d . A .
H48 H 0.2307 0.2992 -0.0508 0.070 Uiso 1 1 calc R . .
C49 C 0.0408(13) 0.5503(12) -0.0545(4) 0.066(4) Uani 1 1 d . A .
H49 H -0.0317 0.5958 -0.0673 0.080 Uiso 1 1 calc R . .
C50 C 0.0937(15) 0.6005(16) -0.0262(5) 0.090(6) Uani 1 1 d . . .
H50 H 0.0556 0.6792 -0.0199 0.108 Uiso 1 1 calc R A .
C51 C 1.0375(11) 1.0363(12) 0.1412(4) 0.054(4) Uani 1 1 d . . .
C52 C 0.9422(11) 1.0153(11) 0.1675(3) 0.043(3) Uani 1 1 d . A .
C53 C 0.9763(12) 0.8940(11) 0.1867(3) 0.043(3) Uani 1 1 d . . .
C54 C 1.0939(12) 0.8430(11) 0.1710(4) 0.046(3) Uani 1 1 d . A .
C55 C 1.1312(10) 0.9301(12) 0.1442(4) 0.051(4) Uani 1 1 d . A .
C56 C 1.0374(15) 1.1542(12) 0.1169(5) 0.078(5) Uani 1 1 d . A .
H56A H 1.0690 1.2137 0.1306 0.117 Uiso 1 1 calc R . .
H56B H 0.9508 1.1876 0.1085 0.117 Uiso 1 1 calc R . .
H56C H 1.0924 1.1389 0.0955 0.117 Uiso 1 1 calc R . .
C57 C 0.8294(12) 1.1090(11) 0.1771(4) 0.058(4) Uani 1 1 d . . .
H57A H 0.8586 1.1701 0.1908 0.086 Uiso 1 1 calc R A .
H57B H 0.7695 1.0671 0.1923 0.086 Uiso 1 1 calc R . .
H57C H 0.7872 1.1504 0.1544 0.086 Uiso 1 1 calc R . .
C58 C 0.9103(15) 0.8393(13) 0.2190(3) 0.064(4) Uani 1 1 d . A .
H58A H 0.9246 0.7494 0.2194 0.096 Uiso 1 1 calc R . .
H58B H 0.8191 0.8708 0.2172 0.096 Uiso 1 1 calc R . .
H58C H 0.9435 0.8614 0.2416 0.096 Uiso 1 1 calc R . .
C59 C 1.1675(16) 0.7188(14) 0.1840(5) 0.091(6) Uani 1 1 d . . .
H59A H 1.2070 0.6803 0.1628 0.136 Uiso 1 1 calc R A .
H59B H 1.1102 0.6669 0.1965 0.136 Uiso 1 1 calc R . .
H59C H 1.2335 0.7279 0.2012 0.136 Uiso 1 1 calc R . .
C60 C 1.2571(13) 0.9205(16) 0.1247(5) 0.090(6) Uani 1 1 d . . .
H60A H 1.3136 0.9633 0.1373 0.134 Uiso 1 1 calc R A .
H60B H 1.2448 0.9584 0.0992 0.134 Uiso 1 1 calc R . .
H60C H 1.2950 0.8336 0.1249 0.134 Uiso 1 1 calc R . .
C61 C -0.031(2) 0.535(2) 0.2709(8) 0.126(10) Uani 1 1 d . . .
C62 C -0.054(2) 0.615(3) 0.2993(7) 0.152(12) Uani 1 1 d . . .
H62 H 0.0135 0.6400 0.3113 0.183 Uiso 1 1 calc R . .
C63 C -0.1752(19) 0.652(3) 0.3082(6) 0.138(10) Uani 1 1 d . . .
H63 H -0.1955 0.7056 0.3268 0.166 Uiso 1 1 calc R . .
C64 C -0.270(2) 0.614(2) 0.2901(8) 0.130(10) Uani 1 1 d . . .
H64 H -0.3555 0.6399 0.2975 0.156 Uiso 1 1 calc R . .
C65 C -0.250(3) 0.540(2) 0.2621(9) 0.138(10) Uani 1 1 d . . .
H65 H -0.3185 0.5169 0.2499 0.165 Uiso 1 1 calc R . .
C66 C -0.125(2) 0.5010(18) 0.2526(8) 0.138(11) Uani 1 1 d . . .
H66 H -0.1049 0.4504 0.2333 0.165 Uiso 1 1 calc R . .
C67 C 1.1979(9) 0.7003(9) 0.4225(3) 0.116(9) Uani 1 1 d G . .
C68 C 1.1503(9) 0.6348(9) 0.3973(3) 0.110(3) Uani 1 1 d GD . .
H68 H 1.2058 0.5749 0.3855 0.132 Uiso 1 1 calc R . .
C69 C 1.0214(8) 0.6571(7) 0.3894(2) 0.110(3) Uani 1 1 d G . .
H69 H 0.9889 0.6123 0.3721 0.132 Uiso 1 1 calc R . .
C70 C 0.9401(9) 0.7448(9) 0.4066(2) 0.110(3) Uani 1 1 d G . .
H70 H 0.8521 0.7600 0.4012 0.132 Uiso 1 1 calc R . .
C71 C 0.9877(9) 0.8103(10) 0.4318(3) 0.110(3) Uani 1 1 d G . .
H71 H 0.9322 0.8702 0.4436 0.132 Uiso 1 1 calc R . .
C72 C 1.1166(9) 0.7880(8) 0.4398(2) 0.110(3) Uani 1 1 d GD . .
H72 H 1.1491 0.8328 0.4570 0.132 Uiso 1 1 calc R . .
N13 N 0.4368(17) 0.336(2) 0.1099(4) 0.102(16) Uiso 0.621(18) 1 d PGD C 1
C73 C 0.5163(13) 0.3788(19) 0.1300(5) 0.085(9) Uiso 0.621(18) 1 d PG C 1
C74 C 0.4739(13) 0.4276(18) 0.1623(5) 0.100(10) Uiso 0.621(18) 1 d PGD C 1
H74 H 0.3880 0.4296 0.1698 0.119 Uiso 0.621(18) 1 calc PR C 1
C75 C 0.5571(16) 0.4736(17) 0.1836(4) 0.091(9) Uiso 0.621(18) 1 d PG C 1
H75 H 0.5281 0.5070 0.2057 0.110 Uiso 0.621(18) 1 calc PR C 1
C76 C 0.6828(15) 0.4707(16) 0.1727(5) 0.085(9) Uiso 0.621(18) 1 d PG C 1
H76 H 0.7397 0.5021 0.1872 0.102 Uiso 0.621(18) 1 calc PR C 1
C77 C 0.7252(12) 0.4219(17) 0.1404(5) 0.067(7) Uiso 0.621(18) 1 d PG C 1
H77 H 0.8111 0.4199 0.1329 0.081 Uiso 0.621(18) 1 calc PR C 1
C78 C 0.6420(14) 0.3759(19) 0.1191(4) 0.102(10) Uiso 0.621(18) 1 d PGD C 1
H78 H 0.6710 0.3425 0.0970 0.123 Uiso 0.621(18) 1 calc PR C 1
N13A N 0.535(5) 0.239(10) 0.066(3) 0.32(5) Uiso 0.379(18) 1 d PD C 2
C73A C 0.543(2) 0.314(3) 0.0887(7) 0.060(11) Uiso 0.379(18) 1 d PG C 2
C74A C 0.4425(19) 0.343(3) 0.1126(9) 0.19(7) Uiso 0.379(18) 1 d PGD C 2
H74A H 0.3621 0.3214 0.1082 0.234 Uiso 0.379(18) 1 calc PR C 2
C75A C 0.459(2) 0.403(3) 0.1430(7) 0.051(9) Uiso 0.379(18) 1 d PG C 2
H75A H 0.3906 0.4230 0.1593 0.062 Uiso 0.379(18) 1 calc PR C 2
C76A C 0.577(3) 0.434(3) 0.1494(7) 0.104(17) Uiso 0.379(18) 1 d PG C 2
H76A H 0.5884 0.4756 0.1702 0.124 Uiso 0.379(18) 1 calc PR C 2
C77A C 0.6775(19) 0.405(3) 0.1255(7) 0.056(10) Uiso 0.379(18) 1 d PG C 2
H77A H 0.7578 0.4266 0.1300 0.067 Uiso 0.379(18) 1 calc PR C 2
C78A C 0.661(2) 0.345(2) 0.0952(6) 0.063(11) Uiso 0.379(18) 1 d PGD C 2
H78A H 0.7293 0.3250 0.0789 0.076 Uiso 0.379(18) 1 calc PR C 2

loop_
_atom_site_aniso_label
_atom_site_aniso_U_11
_atom_site_aniso_U_22
_atom_site_aniso_U_33
_atom_site_aniso_U_23
_atom_site_aniso_U_13
_atom_site_aniso_U_12
Mo1 0.0297(5) 0.0306(5) 0.0250(5) -0.0048(4) -0.0019(4) -0.0078(4)
Mo2 0.0295(5) 0.0269(5) 0.0292(5) -0.0083(4) -0.0009(4) -0.0081(4)
Cu1 0.0281(7) 0.0343(8) 0.0367(8) -0.0118(6) 0.0039(6) -0.0061(6)
Cu2 0.0376(7) 0.0303(7) 0.0295(7) -0.0089(6) -0.0012(6) -0.0010(6)
Cu3 0.0431(8) 0.0458(9) 0.0305(8) 0.0029(7) 0.0001(6) -0.0093(7)
Cu4 0.0632(10) 0.0435(9) 0.0311(8) -0.0003(7) 0.0025(7) 0.0008(7)
Cu5 0.0433(8) 0.0287(7) 0.0343(8) -0.0102(6) -0.0029(6) -0.0082(6)
Cu6 0.0283(7) 0.0405(8) 0.0316(8) -0.0073(6) -0.0006(6) -0.0089(6)
S1 0.0362(15) 0.0306(15) 0.0374(17) -0.0041(13) -0.0035(12) -0.0055(12)
S2 0.0339(14) 0.0270(14) 0.0287(15) -0.0092(12) 0.0036(11) -0.0109(11)
S3 0.0307(14) 0.0456(17) 0.0307(16) -0.0051(13) 0.0058(12) -0.0059(13)
S4 0.0482(18) 0.065(2) 0.0416(19) 0.0107(16) -0.0070(14) -0.0226(16)
S5 0.064(2) 0.057(2) 0.045(2) 0.0118(17) -0.0109(16) 0.0012(17)
S6 0.0369(15) 0.0323(15) 0.0374(17) 0.0010(13) 0.0002(12) -0.0060(12)
S7 0.0389(16) 0.0353(16) 0.0386(17) -0.0105(13) 0.0072(13) -0.0080(13)
S8 0.0374(15) 0.0295(15) 0.0280(15) -0.0009(12) 0.0002(12) -0.0141(12)
S9 0.090(3) 0.086(3) 0.100(4) 0.037(3) 0.005(3) 0.004(3)
S10 0.077(3) 0.095(4) 0.039(3) -0.010(3) 0.004(2) -0.014(3)
S10A 0.077(3) 0.095(4) 0.039(3) -0.010(3) 0.004(2) -0.014(3)
N1 0.040(5) 0.026(5) 0.040(6) -0.013(4) -0.003(4) -0.006(4)
N2 0.052(6) 0.031(5) 0.024(5) -0.003(4) -0.010(4) -0.004(4)
N3 0.051(6) 0.049(7) 0.049(7) 0.008(5) 0.007(5) -0.016(5)
N4 0.045(6) 0.049(6) 0.034(6) -0.004(5) 0.004(5) 0.001(5)
N5 0.024(4) 0.041(6) 0.031(5) -0.011(4) -0.001(4) -0.006(4)
N6 0.027(5) 0.043(6) 0.030(5) -0.003(4) 0.006(4) -0.018(4)
N7 0.038(5) 0.033(5) 0.038(6) -0.008(4) -0.001(4) -0.010(4)
N8 0.044(6) 0.041(6) 0.053(7) -0.025(5) 0.004(5) -0.012(5)
N9 0.122(10) 0.027(6) 0.049(7) 0.013(5) -0.036(7) -0.024(6)
N10 0.077(3) 0.095(4) 0.039(3) -0.010(3) 0.004(2) -0.014(3)
N10A 0.077(3) 0.095(4) 0.039(3) -0.010(3) 0.004(2) -0.014(3)
N11 0.114(14) 0.122(14) 0.139(16) 0.023(12) -0.043(12) 0.007(11)
N12 0.145(18) 0.160(19) 0.135(17) 0.036(14) 0.017(14) -0.023(14)
C1 0.039(7) 0.039(7) 0.052(8) -0.008(6) -0.013(6) -0.014(5)
C2 0.031(6) 0.037(7) 0.055(8) -0.015(6) 0.009(6) -0.013(5)
C3 0.063(9) 0.052(9) 0.072(10) -0.024(8) -0.017(8) 0.012(7)
C4 0.076(9) 0.035(7) 0.069(10) -0.019(7) -0.035(8) 0.005(7)
C5 0.042(7) 0.048(8) 0.036(7) -0.003(6) 0.007(5) 0.011(6)
C6 0.078(10) 0.041(8) 0.106(13) -0.016(8) -0.057(10) 0.009(7)
C7 0.091(11) 0.022(7) 0.082(11) -0.013(7) -0.043(9) -0.008(7)
C8 0.056(8) 0.040(7) 0.049(8) -0.017(6) -0.021(6) -0.011(6)
C9 0.054(8) 0.087(10) 0.042(8) -0.043(8) -0.010(6) -0.005(7)
C10 0.037(6) 0.042(7) 0.055(8) -0.027(6) 0.003(6) 0.002(5)
C11 0.076(9) 0.067(10) 0.029(7) 0.000(6) 0.003(6) -0.025(8)
C12 0.075(9) 0.042(7) 0.024(7) 0.008(6) -0.002(6) -0.017(6)
C13 0.096(11) 0.044(8) 0.044(8) -0.009(7) -0.022(8) 0.002(7)
C14 0.113(12) 0.030(7) 0.048(9) -0.005(6) -0.028(8) -0.012(7)
C15 0.050(8) 0.078(10) 0.033(7) -0.017(7) -0.023(6) -0.016(7)
C16 0.058(7) 0.035(7) 0.022(6) 0.005(5) -0.025(5) -0.016(6)
C17 0.044(7) 0.068(9) 0.040(7) -0.031(7) -0.011(6) -0.005(7)
C18 0.107(13) 0.020(7) 0.073(11) 0.003(7) -0.055(10) -0.018(7)
C19 0.081(11) 0.103(14) 0.049(9) 0.006(9) -0.023(8) -0.063(10)
C21 0.134(15) 0.091(12) 0.043(9) 0.022(8) -0.059(9) -0.061(11)
C25 0.055(8) 0.018(6) 0.058(8) -0.009(6) 0.014(6) -0.007(5)
C26 0.044(7) 0.031(6) 0.047(7) -0.011(6) 0.023(6) -0.011(5)
C27 0.024(5) 0.039(7) 0.038(7) -0.011(5) 0.007(5) -0.016(5)
C28 0.043(7) 0.030(6) 0.054(8) -0.016(6) 0.008(6) 0.005(5)
C29 0.045(7) 0.031(6) 0.027(6) -0.002(5) 0.000(5) 0.007(5)
C30 0.034(6) 0.043(7) 0.017(5) -0.007(5) -0.004(4) -0.006(5)
C31 0.045(7) 0.055(8) 0.035(7) -0.020(6) 0.007(5) -0.014(6)
C32 0.027(6) 0.063(8) 0.020(6) -0.007(6) 0.001(4) -0.022(6)
C33 0.041(7) 0.039(7) 0.049(8) -0.013(6) 0.001(6) -0.009(5)
C34 0.045(7) 0.035(7) 0.034(7) -0.004(5) 0.008(5) -0.005(5)
C35 0.046(7) 0.045(7) 0.049(8) -0.020(6) 0.003(6) -0.011(6)
C36 0.042(7) 0.035(7) 0.047(8) 0.003(6) 0.006(6) -0.009(5)
C37 0.045(7) 0.044(8) 0.060(9) -0.011(7) 0.006(6) -0.006(6)
C38 0.077(3) 0.095(4) 0.039(3) -0.010(3) 0.004(2) -0.014(3)
C39 0.043(7) 0.053(8) 0.073(10) -0.005(7) -0.016(7) -0.009(6)
C40 0.079(11) 0.044(9) 0.105(14) -0.012(9) 0.003(10) -0.032(8)
C41 0.063(9) 0.059(9) 0.050(9) -0.011(7) -0.026(7) -0.005(7)
C42 0.039(7) 0.080(10) 0.050(8) -0.005(7) -0.013(6) -0.025(7)
C43 0.049(7) 0.066(9) 0.037(7) 0.002(7) -0.016(6) -0.023(6)
C44 0.086(12) 0.061(10) 0.113(15) -0.019(10) -0.026(10) -0.026(9)
C45 0.085(12) 0.157(18) 0.084(12) -0.082(13) 0.032(10) -0.060(12)
C46 0.034(8) 0.152(17) 0.116(14) -0.105(14) 0.024(9) -0.040(10)
C47 0.055(9) 0.110(13) 0.068(10) -0.054(10) -0.011(7) -0.019(9)
C48 0.038(7) 0.081(10) 0.061(9) -0.035(8) 0.002(7) -0.005(7)
C49 0.062(9) 0.051(9) 0.094(12) -0.043(8) 0.006(8) -0.010(7)
C50 0.059(10) 0.099(13) 0.138(16) -0.103(13) 0.039(10) -0.030(9)
C51 0.044(7) 0.057(9) 0.077(10) -0.034(7) 0.006(7) -0.036(7)
C52 0.044(7) 0.045(7) 0.045(7) -0.022(6) -0.009(6) -0.008(6)
C53 0.058(8) 0.047(8) 0.032(7) -0.014(6) -0.018(6) -0.021(6)
C54 0.055(8) 0.034(7) 0.050(8) -0.018(6) -0.024(6) 0.009(6)
C55 0.026(6) 0.059(9) 0.075(10) -0.038(8) -0.008(6) -0.008(6)
C56 0.092(12) 0.050(9) 0.105(13) -0.015(9) 0.019(10) -0.049(8)
C57 0.064(8) 0.049(8) 0.063(9) -0.039(7) -0.007(7) 0.005(7)
C58 0.108(12) 0.061(9) 0.034(8) -0.014(7) -0.009(7) -0.037(8)
C59 0.112(13) 0.075(11) 0.085(12) -0.038(10) -0.058(11) 0.013(10)
C60 0.050(9) 0.117(14) 0.122(15) -0.085(12) 0.003(9) -0.025(9)
C61 0.068(15) 0.13(2) 0.16(2) 0.094(18) -0.005(16) -0.014(13)
C62 0.079(16) 0.27(4) 0.091(18) 0.07(2) -0.035(13) -0.023(19)
C63 0.055(12) 0.21(3) 0.121(19) 0.062(18) -0.003(12) 0.003(15)
C64 0.087(16) 0.13(2) 0.16(3) 0.074(18) 0.013(17) -0.030(16)
C65 0.12(2) 0.079(16) 0.20(3) 0.043(17) 0.00(2) -0.034(15)
C66 0.060(12) 0.081(14) 0.24(3) 0.097(16) 0.007(16) 0.000(11)
C67 0.025(8) 0.150(19) 0.144(19) 0.084(16) 0.004(9) 0.002(10)
C68 0.124(8) 0.103(7) 0.094(7) 0.017(5) 0.015(6) -0.017(6)
C69 0.124(8) 0.103(7) 0.094(7) 0.017(5) 0.015(6) -0.017(6)
C70 0.124(8) 0.103(7) 0.094(7) 0.017(5) 0.015(6) -0.017(6)
C71 0.124(8) 0.103(7) 0.094(7) 0.017(5) 0.015(6) -0.017(6)
C72 0.124(8) 0.103(7) 0.094(7) 0.017(5) 0.015(6) -0.017(6)

loop_
_atom_type_symbol
_atom_type_description
_atom_type_scat_dispersion_real
_atom_type_scat_dispersion_imag
_atom_type_scat_source
C C 0.0033 0.0016 'International Tables Vol C Tables 4.2.6.8 and 6.1.1.4'
H H 0.0000 0.0000 'International Tables Vol C Tables 4.2.6.8 and 6.1.1.4'
Cu Cu 0.3201 1.2651 'International Tables Vol C Tables 4.2.6.8 and 6.1.1.4'
Mo Mo -1.6832 0.6857 'International Tables Vol C Tables 4.2.6.8 and 6.1.1.4'
N N 0.0061 0.0033 'International Tables Vol C Tables 4.2.6.8 and 6.1.1.4'
S S 0.1246 0.1234 'International Tables Vol C Tables 4.2.6.8 and 6.1.1.4'

loop_
_geom_angle_atom_site_label_1
_geom_angle_atom_site_label_2
_geom_angle_atom_site_label_3
_geom_angle
_geom_angle_site_symmetry_1
_geom_angle_site_symmetry_3
S2 Mo1 S3 105.34(10) . .
S2 Mo1 S1 105.40(10) . .
S3 Mo1 S1 106.09(11) . .
S2 Mo1 C17 95.7(4) . .
S3 Mo1 C17 142.3(3) . .
S1 Mo1 C17 97.7(3) . .
S2 Mo1 C18 130.0(4) . .
S3 Mo1 C18 119.4(5) . .
S1 Mo1 C18 83.5(3) . .
C17 Mo1 C18 34.6(5) . .
S2 Mo1 C19 140.9(4) . .
S3 Mo1 C19 88.1(5) . .
S1 Mo1 C19 105.7(5) . .
C17 Mo1 C19 57.1(5) . .
C18 Mo1 C19 34.1(5) . .
S2 Mo1 C16 85.5(3) . .
S3 Mo1 C16 116.0(3) . .
S1 Mo1 C16 131.9(3) . .
C17 Mo1 C16 34.2(4) . .
C18 Mo1 C16 56.4(4) . .
C19 Mo1 C16 56.0(4) . .
S2 Mo1 C15 109.9(4) . .
S3 Mo1 C15 86.2(3) . .
S1 Mo1 C15 137.8(4) . .
C17 Mo1 C15 57.0(4) . .
C18 Mo1 C15 56.2(5) . .
C19 Mo1 C15 33.1(5) . .
C16 Mo1 C15 34.1(4) . .
S2 Mo1 Cu1 52.91(8) . .
S3 Mo1 Cu1 113.96(8) . .
S1 Mo1 Cu1 52.58(8) . .
C17 Mo1 Cu1 103.7(3) . .
C18 Mo1 Cu1 118.0(4) . .
C19 Mo1 Cu1 151.6(5) . .
C16 Mo1 Cu1 121.4(3) . .
C15 Mo1 Cu1 155.4(3) . .
S2 Mo1 Cu3 117.44(8) . .
S3 Mo1 Cu3 53.34(8) . .
S1 Mo1 Cu3 52.77(8) . .
C17 Mo1 Cu3 139.1(4) . .
C18 Mo1 Cu3 107.1(4) . .
C19 Mo1 Cu3 100.2(4) . .
C16 Mo1 Cu3 155.8(3) . .
C15 Mo1 Cu3 123.3(3) . .
Cu1 Mo1 Cu3 81.14(5) . .
S2 Mo1 Cu2 52.78(7) . .
S3 Mo1 Cu2 52.65(8) . .
S1 Mo1 Cu2 119.26(8) . .
C17 Mo1 Cu2 135.2(4) . .
C18 Mo1 Cu2 156.7(4) . .
C19 Mo1 Cu2 125.7(5) . .
C16 Mo1 Cu2 104.8(3) . .
C15 Mo1 Cu2 100.5(3) . .
Cu1 Mo1 Cu2 82.74(4) . .
Cu3 Mo1 Cu2 85.49(5) . .
S7 Mo2 S8 105.11(10) . .
S7 Mo2 S6 105.42(11) . .
S8 Mo2 S6 105.38(10) . .
S7 Mo2 C54 97.5(3) . .
S8 Mo2 C54 94.8(4) . .
S6 Mo2 C54 144.0(3) . .
S7 Mo2 C51 104.3(3) . .
S8 Mo2 C51 142.0(4) . .
S6 Mo2 C51 89.2(4) . .
C54 Mo2 C51 57.9(5) . .
S7 Mo2 C55 82.8(3) . .
S8 Mo2 C55 128.8(4) . .
S6 Mo2 C55 121.4(4) . .
C54 Mo2 C55 34.5(5) . .
C51 Mo2 C55 34.7(4) . .
S7 Mo2 C52 138.1(3) . .
S8 Mo2 C52 109.8(3) . .
S6 Mo2 C52 87.0(3) . .
C54 Mo2 C52 57.8(4) . .
C51 Mo2 C52 34.8(4) . .
C55 Mo2 C52 57.5(4) . .
S7 Mo2 C53 132.5(3) . .
S8 Mo2 C53 83.9(3) . .
S6 Mo2 C53 117.1(3) . .
C54 Mo2 C53 35.0(4) . .
C51 Mo2 C53 58.5(4) . .
C55 Mo2 C53 57.9(5) . .
C52 Mo2 C53 35.1(4) . .
S7 Mo2 Cu4 53.25(8) . .
S8 Mo2 Cu4 108.68(8) . .
S6 Mo2 Cu4 52.83(8) . .
C54 Mo2 Cu4 145.9(4) . .
C51 Mo2 Cu4 108.0(4) . .
C55 Mo2 Cu4 115.5(4) . .
C52 Mo2 Cu4 130.2(3) . .
C53 Mo2 Cu4 165.1(3) . .
S7 Mo2 Cu6 117.81(8) . .
S8 Mo2 Cu6 52.92(8) . .
S6 Mo2 Cu6 52.52(8) . .
C54 Mo2 Cu6 135.9(4) . .
C51 Mo2 Cu6 128.0(3) . .
C55 Mo2 Cu6 159.1(3) . .
C52 Mo2 Cu6 101.7(3) . .
C53 Mo2 Cu6 104.9(3) . .
Cu4 Mo2 Cu6 78.00(5) . .
S7 Mo2 Cu5 52.43(8) . .
S8 Mo2 Cu5 52.69(7) . .
S6 Mo2 Cu5 116.88(8) . .
C54 Mo2 Cu5 99.1(3) . .
C51 Mo2 Cu5 147.5(3) . .
C55 Mo2 Cu5 113.4(3) . .
C52 Mo2 Cu5 152.3(3) . .
C53 Mo2 Cu5 117.1(3) . .
Cu4 Mo2 Cu5 77.49(5) . .
Cu6 Mo2 Cu5 84.37(5) . .
N1 Cu1 N5 102.9(3) . .
N1 Cu1 S1 119.5(3) . .
N5 Cu1 S1 108.0(3) . .
N1 Cu1 S2 113.4(3) . .
N5 Cu1 S2 103.3(3) . .
S1 Cu1 S2 108.14(11) . .
N1 Cu1 Mo1 136.6(3) . .
N5 Cu1 Mo1 120.1(2) . .
S1 Cu1 Mo1 54.33(8) . .
S2 Cu1 Mo1 53.90(7) . .
N2 Cu2 N4 98.2(4) 2_586 .
N2 Cu2 S3 113.1(3) 2_586 .
N4 Cu2 S3 114.1(3) . .
N2 Cu2 S2 122.6(3) 2_586 .
N4 Cu2 S2 100.0(3) . .
S3 Cu2 S2 107.68(11) . .
N2 Cu2 Mo1 144.9(3) 2_586 .
N4 Cu2 Mo1 116.8(3) . .
S3 Cu2 Mo1 54.02(8) . .
S2 Cu2 Mo1 53.77(7) . .
N3 Cu3 S1 113.6(3) 2_476 .
N3 Cu3 S3 103.9(3) 2_476 .
S1 Cu3 S3 107.93(11) . .
N3 Cu3 S4 101.7(3) 2_476 .
S1 Cu3 S4 107.67(12) . .
S3 Cu3 S4 122.07(13) . .
N3 Cu3 Mo1 121.7(3) 2_476 .
S1 Cu3 Mo1 54.12(8) . .
S3 Cu3 Mo1 53.83(7) . .
S4 Cu3 Mo1 136.49(10) . .
N10 Cu4 S10A 32.5(7) . .
N10 Cu4 S6 119.3(7) . .
S10A Cu4 S6 133.9(2) . .
N10 Cu4 S7 128.0(8) . .
S10A Cu4 S7 113.3(2) . .
S6 Cu4 S7 110.20(12) . .
N10 Cu4 Mo2 157.6(8) . .
S10A Cu4 Mo2 167.0(2) . .
S6 Cu4 Mo2 55.98(8) . .
S7 Cu4 Mo2 54.94(8) . .
N8 Cu5 N9 100.4(4) 2_665 .
N8 Cu5 S7 110.7(3) 2_665 .
N9 Cu5 S7 113.6(3) . .
N8 Cu5 S8 117.9(3) 2_665 .
N9 Cu5 S8 106.6(4) . .
S7 Cu5 S8 107.65(10) . .
N8 Cu5 Mo2 135.1(3) 2_665 .
N9 Cu5 Mo2 124.5(3) . .
S7 Cu5 Mo2 53.84(8) . .
S8 Cu5 Mo2 53.83(7) . .
N7 Cu6 N6 100.6(3) . .
N7 Cu6 S6 114.5(3) . .
N6 Cu6 S6 109.5(2) . .
N7 Cu6 S8 118.5(3) . .
N6 Cu6 S8 103.0(3) . .
S6 Cu6 S8 109.34(11) . .
N7 Cu6 Mo2 142.8(3) . .
N6 Cu6 Mo2 116.7(2) . .
S6 Cu6 Mo2 55.18(8) . .
S8 Cu6 Mo2 54.22(7) . .
Cu1 S1 Cu3 102.99(12) . .
Cu1 S1 Mo1 73.09(9) . .
Cu3 S1 Mo1 73.11(9) . .
Cu1 S2 Cu2 105.19(12) . .
Cu1 S2 Mo1 73.19(9) . .
Cu2 S2 Mo1 73.45(8) . .
Cu2 S3 Cu3 108.80(12) . .
Cu2 S3 Mo1 73.33(9) . .
Cu3 S3 Mo1 72.83(9) . .
C1 S4 Cu3 98.0(4) . .
Cu4 S6 Cu6 97.45(12) . .
Cu4 S6 Mo2 71.19(9) . .
Cu6 S6 Mo2 72.30(9) . .
Cu4 S7 Cu5 97.21(12) . .
Cu4 S7 Mo2 71.81(9) . .
Cu5 S7 Mo2 73.73(9) . .
Cu6 S8 Cu5 107.59(12) . .
Cu6 S8 Mo2 72.87(9) . .
Cu5 S8 Mo2 73.48(9) . .
C38 S10A Cu4 98.1(6) . .
C38 S10A S10A 165.2(8) . 2_775
Cu4 S10A S10A 78.7(4) . 2_775
C7 N1 C3 115.9(10) . .
C7 N1 Cu1 125.7(8) . .
C3 N1 Cu1 118.4(8) . .
C12 N2 C13 116.8(10) . .
C12 N2 Cu2 122.7(8) . 2_586
C13 N2 Cu2 120.5(8) . 2_586
C1 N3 Cu3 147.0(10) . 2_476
C2 N4 Cu2 155.4(9) . .
C29 N5 C25 114.7(9) . .
C29 N5 Cu1 124.4(7) . .
C25 N5 Cu1 120.9(7) . .
C34 N6 C35 116.6(9) . .
C34 N6 Cu6 122.8(7) . .
C35 N6 Cu6 120.6(8) . .
C39 N7 C43 116.2(10) . .
C39 N7 Cu6 121.8(8) . .
C43 N7 Cu6 121.8(8) . .
C48 N8 C49 116.5(11) . .
C48 N8 Cu5 119.4(8) . 2_665
C49 N8 Cu5 124.1(9) . 2_665
C37 N9 Cu5 146.1(12) . .
C38 N10 Cu4 170(2) . .
N3 C1 S4 177.9(11) . .
N4 C2 S5 177.2(10) . .
N1 C3 C4 122.0(12) . .
N1 C3 H3 119.0 . .
C4 C3 H3 119.0 . .
C5 C4 C3 122.3(12) . .
C5 C4 H4 118.8 . .
C3 C4 H4 118.8 . .
C4 C5 C6 114.4(12) . .
C4 C5 C8 120.6(11) . .
C6 C5 C8 124.9(11) . .
C5 C6 C7 120.1(12) . .
C5 C6 H6 120.0 . .
C7 C6 H6 120.0 . .
N1 C7 C6 125.2(11) . .
N1 C7 H7 117.4 . .
C6 C7 H7 117.4 . .
C5 C8 C9 118.2(10) . .
C5 C8 H8A 107.8 . .
C9 C8 H8A 107.8 . .
C5 C8 H8B 107.8 . .
C9 C8 H8B 107.8 . .
H8A C8 H8B 107.1 . .
C10 C9 C8 110.8(10) . .
C10 C9 H9A 109.5 . .
C8 C9 H9A 109.5 . .
C10 C9 H9B 109.5 . .
C8 C9 H9B 109.5 . .
H9A C9 H9B 108.1 . .
C11 C10 C14 116.7(11) . .
C11 C10 C9 120.5(12) . .
C14 C10 C9 122.6(12) . .
C10 C11 C12 120.8(12) . .
N2 C12 C11 122.8(11) . .
N2 C12 H12 118.6 . .
C11 C12 H12 118.6 . .
N2 C13 C14 123.8(12) . .
N2 C13 H13 118.1 . .
C14 C13 H13 118.1 . .
C13 C14 C10 119.2(12) . .
C13 C14 H14 120.4 . .
C10 C14 H14 120.4 . .
C19 C15 C16 107.8(13) . .
C19 C15 C20 110(2) . .
C16 C15 C20 142(2) . .
C19 C15 C20A 135.8(16) . .
C16 C15 C20A 116.4(15) . .
C19 C15 Mo1 72.4(7) . .
C16 C15 Mo1 72.4(6) . .
C20 C15 Mo1 124.8(16) . .
C20A C15 Mo1 119.7(10) . .
C17 C16 C15 108.0(11) . .
C17 C16 C21 126.6(13) . .
C15 C16 C21 125.2(13) . .
C17 C16 Mo1 71.0(6) . .
C15 C16 Mo1 73.4(6) . .
C21 C16 Mo1 125.1(7) . .
C16 C17 C18 107.3(11) . .
C16 C17 C22A 136.7(17) . .
C18 C17 C22A 115.2(17) . .
C16 C17 C22 111.9(18) . .
C18 C17 C22 140.7(19) . .
C16 C17 Mo1 74.8(6) . .
C18 C17 Mo1 73.8(7) . .
C22A C17 Mo1 124.0(13) . .
C22 C17 Mo1 118.8(14) . .
C19 C18 C17 107.6(12) . .
C19 C18 C23A 110.5(17) . .
C17 C18 C23A 141.6(17) . .
C19 C18 C23 144(2) . .
C17 C18 C23 108(2) . .
C19 C18 Mo1 73.2(8) . .
C17 C18 Mo1 71.6(6) . .
C23A C18 Mo1 124.2(11) . .
C23 C18 Mo1 123.2(16) . .
C15 C19 C18 109.2(13) . .
C15 C19 C24A 147(2) . .
C18 C19 C24A 104(2) . .
C15 C19 C24 112.4(17) . .
C18 C19 C24 138.3(17) . .
C15 C19 Mo1 74.5(7) . .
C18 C19 Mo1 72.7(8) . .
C24A C19 Mo1 121.1(17) . .
C24 C19 Mo1 120.7(11) . .
C16 C21 H21A 109.5 . .
C16 C21 H21B 109.5 . .
H21A C21 H21B 109.5 . .
C16 C21 H21C 109.5 . .
H21A C21 H21C 109.5 . .
H21B C21 H21C 109.5 . .
C15 C20 H20A 109.5 . .
C15 C20 H20B 109.5 . .
C15 C20 H20C 109.5 . .
C17 C22 H22A 109.5 . .
C17 C22 H22B 109.5 . .
C17 C22 H22C 109.5 . .
C18 C23 H23A 109.5 . .
C18 C23 H23B 109.5 . .
C18 C23 H23C 109.5 . .
C19 C24 H24A 109.5 . .
C19 C24 H24B 109.5 . .
C19 C24 H24C 109.5 . .
C15 C20A H20D 109.5 . .
C15 C20A H20E 109.5 . .
H20D C20A H20E 109.5 . .
C15 C20A H20F 109.5 . .
H20D C20A H20F 109.5 . .
H20E C20A H20F 109.5 . .
C17 C22A H22D 109.5 . .
C17 C22A H22E 109.5 . .
H22D C22A H22E 109.5 . .
C17 C22A H22F 109.5 . .
H22D C22A H22F 109.5 . .
H22E C22A H22F 109.5 . .
C18 C23A H23D 109.5 . .
C18 C23A H23E 109.5 . .
H23D C23A H23E 109.5 . .
C18 C23A H23F 109.5 . .
H23D C23A H23F 109.5 . .
H23E C23A H23F 109.5 . .
C19 C24A H24D 109.5 . .
C19 C24A H24E 109.5 . .
H24D C24A H24E 109.5 . .
C19 C24A H24F 109.5 . .
H24D C24A H24F 109.5 . .
H24E C24A H24F 109.5 . .
N5 C25 C26 124.3(10) . .
N5 C25 H25 117.9 . .
C26 C25 H25 117.9 . .
C25 C26 C27 119.8(11) . .
C25 C26 H26 120.1 . .
C27 C26 H26 120.1 . .
C26 C27 C28 118.3(9) . .
C26 C27 C30 120.8(10) . .
C28 C27 C30 120.9(10) . .
C29 C28 C27 118.2(10) . .
C29 C28 H28 120.9 . .
C27 C28 H28 120.9 . .
N5 C29 C28 124.7(10) . .
N5 C29 H29 117.6 . .
C28 C29 H29 117.6 . .
C27 C30 C31 111.0(8) . .
C27 C30 H30A 109.4 . .
C31 C30 H30A 109.4 . .
C27 C30 H30B 109.4 . .
C31 C30 H30B 109.4 . .
H30A C30 H30B 108.0 . .
C32 C31 C30 111.5(8) . .
C32 C31 H31A 109.3 . .
C30 C31 H31A 109.3 . .
C32 C31 H31B 109.3 . .
C30 C31 H31B 109.3 . .
H31A C31 H31B 108.0 . .
C36 C32 C33 118.2(10) . .
C36 C32 C31 120.4(10) . .
C33 C32 C31 121.4(11) . .
C34 C33 C32 119.3(11) . .
C34 C33 H33 120.3 . .
C32 C33 H33 120.3 . .
N6 C34 C33 123.6(11) . .
N6 C34 H34 118.2 . .
C33 C34 H34 118.2 . .
N6 C35 C36 123.8(11) . .
N6 C35 H35 118.1 . .
C36 C35 H35 118.1 . .
C32 C36 C35 118.4(11) . .
C32 C36 H36 120.8 . .
C35 C36 H36 120.8 . .
N9 C37 S9 174.4(13) . .
N10 C38 N10A 150(2) . .
N10 C38 S10 164(2) . .
N10A C38 S10A 165.4(19) . .
S10 C38 S10A 148.8(10) . .
N7 C39 C40 123.1(13) . .
N7 C39 H39 118.4 . .
C40 C39 H39 118.4 . .
C41 C40 C39 119.8(13) . .
C41 C40 H40 120.1 . .
C39 C40 H40 120.1 . .
C42 C41 C40 117.3(12) . .
C42 C41 C44 120.1(13) . .
C40 C41 C44 122.6(14) . .
C41 C42 C43 120.3(13) . .
C41 C42 H42 119.9 . .
C43 C42 H42 119.9 . .
N7 C43 C42 123.0(12) . .
N7 C43 H43 118.5 . .
C42 C43 H43 118.5 . .
C45 C44 C41 115.7(15) . .
C45 C44 H44A 108.4 . .
C41 C44 H44A 108.4 . .
C45 C44 H44B 108.4 . .
C41 C44 H44B 108.4 . .
H44A C44 H44B 107.4 . .
C44 C45 C46 109.4(16) . .
C44 C45 H45A 109.8 . .
C46 C45 H45A 109.8 . .
C44 C45 H45B 109.8 . .
C46 C45 H45B 109.8 . .
H45A C45 H45B 108.2 . .
C47 C46 C50 117.2(13) . .
C47 C46 C45 116.2(17) . .
C50 C46 C45 126.6(16) . .
C46 C47 C48 120.1(15) . .
C46 C47 H47 120.0 . .
C48 C47 H47 120.0 . .
N8 C48 C47 123.8(13) . .
N8 C48 H48 118.1 . .
C47 C48 H48 118.1 . .
N8 C49 C50 120.9(14) . .
C50 C49 H49 119.6 . .
C46 C50 C49 121.6(14) . .
C46 C50 H50 119.2 . .
C49 C50 H50 119.2 . .
C55 C51 C52 107.4(12) . .
C55 C51 C56 128.2(13) . .
C52 C51 C56 124.4(12) . .
C55 C51 Mo2 72.7(6) . .
C52 C51 Mo2 73.0(6) . .
C56 C51 Mo2 122.4(10) . .
C51 C52 C53 108.9(11) . .
C51 C52 C57 126.2(12) . .
C53 C52 C57 124.7(12) . .
C51 C52 Mo2 72.2(6) . .
C53 C52 Mo2 73.1(6) . .
C57 C52 Mo2 125.9(8) . .
C54 C53 C52 105.7(11) . .
C54 C53 C58 127.1(12) . .
C52 C53 C58 126.8(12) . .
C54 C53 Mo2 71.0(6) . .
C52 C53 Mo2 71.8(6) . .
C58 C53 Mo2 126.9(8) . .
C55 C54 C53 109.1(10) . .
C55 C54 C59 126.7(13) . .
C53 C54 C59 124.1(14) . .
C55 C54 Mo2 73.2(7) . .
C53 C54 Mo2 74.0(6) . .
C59 C54 Mo2 122.6(8) . .
C54 C55 C51 108.9(11) . .
C54 C55 C60 126.3(13) . .
C51 C55 C60 124.4(14) . .
C54 C55 Mo2 72.4(7) . .
C51 C55 Mo2 72.6(6) . .
C60 C55 Mo2 126.8(9) . .
C51 C56 H56A 109.5 . .
C51 C56 H56B 109.5 . .
H56A C56 H56B 109.5 . .
C51 C56 H56C 109.5 . .
H56A C56 H56C 109.5 . .
H56B C56 H56C 109.5 . .
C52 C57 H57A 109.5 . .
C52 C57 H57B 109.5 . .
H57A C57 H57B 109.5 . .
C52 C57 H57C 109.5 . .
H57A C57 H57C 109.5 . .
H57B C57 H57C 109.5 . .
C53 C58 H58A 109.5 . .
C53 C58 H58B 109.5 . .
H58A C58 H58B 109.5 . .
C53 C58 H58C 109.5 . .
H58A C58 H58C 109.5 . .
H58B C58 H58C 109.5 . .
C54 C59 H59A 109.5 . .
C54 C59 H59B 109.5 . .
H59A C59 H59B 109.5 . .
C54 C59 H59C 109.5 . .
H59A C59 H59C 109.5 . .
H59B C59 H59C 109.5 . .
C55 C60 H60A 109.5 . .
C55 C60 H60B 109.5 . .
H60A C60 H60B 109.5 . .
C55 C60 H60C 109.5 . .
H60A C60 H60C 109.5 . .
H60B C60 H60C 109.5 . .
C66 C61 C62 123(2) . .
C66 C61 N11 121(3) . .
C62 C61 N11 116(3) . .
C63 C62 C61 117(3) . .
C63 C62 H62 121.5 . .
C61 C62 H62 121.5 . .
C62 C63 C64 120(3) . .
C62 C63 H63 120.1 . .
C64 C63 H63 120.1 . .
C63 C64 C65 124(3) . .
C63 C64 H64 118.0 . .
C65 C64 H64 118.0 . .
C64 C65 C66 117(3) . .
C64 C65 H65 121.7 . .
C66 C65 H65 121.7 . .
C61 C66 C65 120(3) . .
C61 C66 H66 120.2 . .
C65 C66 H66 120.2 . .
C68 C67 C72 120.0 . .
C67 C68 C69 120.0 . .
C67 C68 H68 120.0 . .
C69 C68 H68 120.0 . .
C70 C69 C68 120.0 . .
C70 C69 H69 120.0 . .
C68 C69 H69 120.0 . .
C69 C70 C71 120.0 . .
C69 C70 H70 120.0 . .
C71 C70 H70 120.0 . .
C72 C71 C70 120.0 . .
C72 C71 H71 120.0 . .
C70 C71 H71 120.0 . .
C71 C72 C67 120.0 . .
C71 C72 H72 120.0 . .
C67 C72 H72 120.0 . .
N13 C73 C74 119.7(4) . .
N13 C73 C78 120.3(4) . .
C74 C73 C78 120.0 . .
C73 C74 C75 120.0 . .
C73 C74 H74 120.0 . .
C75 C74 H74 120.0 . .
C76 C75 C74 120.0 . .
C76 C75 H75 120.0 . .
C74 C75 H75 120.0 . .
C75 C76 C77 120.0 . .
C75 C76 H76 120.0 . .
C77 C76 H76 120.0 . .
C78 C77 C76 120.0 . .
C78 C77 H77 120.0 . .
C76 C77 H77 120.0 . .
C77 C78 C73 120.0 . .
C77 C78 H78 120.0 . .
C73 C78 H78 120.0 . .
N13A C73A C74A 119.1(9) . .
N13A C73A C78A 119.3(9) . .
C74A C73A C78A 120.0 . .
C73A C74A C75A 120.0 . .
C73A C74A H74A 120.0 . .
C75A C74A H74A 120.0 . .
C76A C75A C74A 120.0 . .
C76A C75A H75A 120.0 . .
C74A C75A H75A 120.0 . .
C75A C76A C77A 120.0 . .
C75A C76A H76A 120.0 . .
C77A C76A H76A 120.0 . .
C76A C77A C78A 120.0 . .
C76A C77A H77A 120.0 . .
C78A C77A H77A 120.0 . .
C77A C78A C73A 120.0 . .
C77A C78A H78A 120.0 . .
C73A C78A H78A 120.0 . .

loop_
_geom_bond_atom_site_label_1
_geom_bond_atom_site_label_2
_geom_bond_distance
_geom_bond_site_symmetry_2
Mo1 S2 2.269(3) .
Mo1 S3 2.278(3) .
Mo1 S1 2.283(3) .
Mo1 C17 2.345(11) .
Mo1 C18 2.373(12) .
Mo1 C19 2.380(13) .
Mo1 C16 2.394(10) .
Mo1 C15 2.406(11) .
Mo1 Cu1 2.6882(15) .
Mo1 Cu3 2.6956(16) .
Mo1 Cu2 2.6965(15) .
Mo2 S7 2.271(3) .
Mo2 S8 2.274(3) .
Mo2 S6 2.308(3) .
Mo2 C54 2.351(11) .
Mo2 C51 2.360(10) .
Mo2 C55 2.361(11) .
Mo2 C52 2.372(11) .
Mo2 C53 2.389(11) .
Mo2 Cu4 2.6361(17) .
Mo2 Cu6 2.6785(15) .
Mo2 Cu5 2.7006(15) .
Cu1 N1 2.044(9) .
Cu1 N5 2.082(8) .
Cu1 S1 2.232(3) .
Cu1 S2 2.240(3) .
Cu2 N2 2.017(9) 2_586
Cu2 N4 2.072(10) .
Cu2 S3 2.238(3) .
Cu2 S2 2.240(3) .
Cu3 N3 2.068(10) 2_476
Cu3 S1 2.243(3) .
Cu3 S3 2.263(3) .
Cu3 S4 2.339(3) .
Cu4 N10 1.96(2) .
Cu4 S10A 2.205(7) .
Cu4 S6 2.219(3) .
Cu4 S7 2.223(3) .
Cu5 N8 2.007(9) 2_665
Cu5 N9 2.052(11) .
Cu5 S7 2.230(3) .
Cu5 S8 2.240(3) .
Cu6 N7 1.997(9) .
Cu6 N6 2.112(8) .
Cu6 S6 2.231(3) .
Cu6 S8 2.236(3) .
S4 C1 1.654(13) .
S5 C2 1.626(14) .
S9 C37 1.629(15) .
S10 C38 1.746(18) .
S10A C38 1.795(18) .
S10A S10A 2.451(17) 2_775
N1 C7 1.281(15) .
N1 C3 1.348(15) .
N2 C12 1.306(14) .
N2 C13 1.349(15) .
N2 Cu2 2.017(8) 2_586
N3 C1 1.166(15) .
N3 Cu3 2.068(10) 2_476
N4 C2 1.168(14) .
N5 C29 1.343(13) .
N5 C25 1.355(14) .
N6 C34 1.329(13) .
N6 C35 1.330(14) .
N7 C39 1.314(15) .
N7 C43 1.344(14) .
N8 C48 1.345(16) .
N8 C49 1.351(15) .
N8 Cu5 2.007(9) 2_665
N9 C37 1.149(15) .
N10 C38 1.08(3) .
N10A C38 1.168(17) .
N11 C61 1.44(3) .
N12 C67 1.27(2) .
C3 C4 1.385(17) .
C3 H3 0.9500 .
C4 C5 1.357(16) .
C4 H4 0.9500 .
C5 C6 1.386(17) .
C5 C8 1.493(16) .
C6 C7 1.388(17) .
C6 H6 0.9500 .
C7 H7 0.9500 .
C8 C9 1.511(16) .
C8 H8A 0.9900 .
C8 H8B 0.9900 .
C9 C10 1.497(15) .
C9 H9A 0.9900 .
C9 H9B 0.9900 .
C10 C11 1.365(17) .
C10 C14 1.388(17) .
C11 C12 1.397(17) .
C11 H11 0.9500 .
C12 H12 0.9500 .
C13 C14 1.376(17) .
C13 H13 0.9500 .
C14 H14 0.9500 .
C15 C19 1.37(2) .
C15 C16 1.409(17) .
C15 C20 1.56(2) .
C15 C20A 1.570(19) .
C16 C17 1.395(16) .
C16 C21 1.500(17) .
C17 C18 1.403(19) .
C17 C22A 1.44(3) .
C17 C22 1.63(3) .
C18 C19 1.40(2) .
C18 C23A 1.549(19) .
C18 C23 1.56(2) .
C19 C24A 1.55(4) .
C19 C24 1.63(3) .
C21 H21A 0.9800 .
C21 H21B 0.9800 .
C21 H21C 0.9800 .
C20 H20A 0.9800 .
C20 H20B 0.9800 .
C20 H20C 0.9800 .
C22 H22A 0.9800 .
C22 H22B 0.9800 .
C22 H22C 0.9800 .
C23 H23A 0.9800 .
C23 H23B 0.9800 .
C23 H23C 0.9800 .
C24 H24A 0.9800 .
C24 H24B 0.9800 .
C24 H24C 0.9800 .
C20A H20D 0.9800 .
C20A H20E 0.9800 .
C20A H20F 0.9800 .
C22A H22D 0.9800 .
C22A H22E 0.9800 .
C22A H22F 0.9800 .
C23A H23D 0.9800 .
C23A H23E 0.9800 .
C23A H23F 0.9800 .
C24A H24D 0.9800 .
C24A H24E 0.9800 .
C24A H24F 0.9800 .
C25 C26 1.362(15) .
C25 H25 0.9500 .
C26 C27 1.363(14) .
C26 H26 0.9500 .
C27 C28 1.386(15) .
C27 C30 1.516(14) .
C28 C29 1.381(15) .
C28 H28 0.9500 .
C29 H29 0.9500 .
C30 C31 1.538(14) .
C30 H30A 0.9900 .
C30 H30B 0.9900 .
C31 C32 1.529(14) .
C31 H31A 0.9900 .
C31 H31B 0.9900 .
C32 C36 1.373(15) .
C32 C33 1.376(15) .
C33 C34 1.367(15) .
C33 H33 0.9500 .
C34 H34 0.9500 .
C35 C36 1.383(16) .
C35 H35 0.9500 .
C36 H36 0.9500 .
C39 C40 1.406(18) .
C39 H39 0.9500 .
C40 C41 1.37(2) .
C40 H40 0.9500 .
C41 C42 1.344(18) .
C41 C44 1.537(18) .
C42 C43 1.396(16) .
C42 H42 0.9500 .
C43 H43 0.9500 .
C44 C45 1.45(2) .
C44 H44A 0.9900 .
C44 H44B 0.9900 .
C45 C46 1.547(19) .
C45 H45A 0.9900 .
C45 H45B 0.9900 .
C46 C47 1.34(2) .
C46 C50 1.37(2) .
C47 C48 1.393(17) .
C47 H47 0.9500 .
C48 H48 0.9500 .
C49 C50 1.402(19) .
C49 H49 0.9500 .
C50 H50 0.9500 .
C51 C55 1.408(17) .
C51 C52 1.415(17) .
C51 C56 1.494(19) .
C52 C53 1.436(17) .
C52 C57 1.518(16) .
C53 C54 1.426(17) .
C53 C58 1.483(17) .
C54 C55 1.396(18) .
C54 C59 1.498(18) .
C55 C60 1.503(18) .
C56 H56A 0.9800 .
C56 H56B 0.9800 .
C56 H56C 0.9800 .
C57 H57A 0.9800 .
C57 H57B 0.9800 .
C57 H57C 0.9800 .
C58 H58A 0.9800 .
C58 H58B 0.9800 .
C58 H58C 0.9800 .
C59 H59A 0.9800 .
C59 H59B 0.9800 .
C59 H59C 0.9800 .
C60 H60A 0.9800 .
C60 H60B 0.9800 .
C60 H60C 0.9800 .
C61 C66 1.34(3) .
C61 C62 1.43(4) .
C62 C63 1.34(3) .
C62 H62 0.9500 .
C63 C64 1.38(3) .
C63 H63 0.9500 .
C64 C65 1.37(3) .
C64 H64 0.9500 .
C65 C66 1.39(3) .
C65 H65 0.9500 .
C66 H66 0.9500 .
C67 C68 1.3900 .
C67 C72 1.3900 .
C68 C69 1.3900 .
C68 H68 0.9500 .
C69 C70 1.3900 .
C69 H69 0.9500 .
C70 C71 1.3900 .
C70 H70 0.9500 .
C71 C72 1.3900 .
C71 H71 0.9500 .
C72 H72 0.9500 .
N13 C73 1.316(18) .
C73 C74 1.3900 .
C73 C78 1.3900 .
C74 C75 1.3900 .
C74 H74 0.9500 .
C75 C76 1.3900 .
C75 H75 0.9500 .
C76 C77 1.3900 .
C76 H76 0.9500 .
C77 C78 1.3900 .
C77 H77 0.9500 .
C78 H78 0.9500 .
N13A C73A 1.24(11) .
C73A C74A 1.3900 .
C73A C78A 1.3900 .
C74A C75A 1.3900 .
C74A H74A 0.9500 .
C75A C76A 1.3900 .
C75A H75A 0.9500 .
C76A C77A 1.3900 .
C76A H76A 0.9500 .
C77A C78A 1.3900 .
C77A H77A 0.9500 .
C78A H78A 0.9500 .
